data_7023096
loop_
_publ_author_name
'Mikata, Yuji'
'Sato, Yumi'
'Takeuchi, Saaya'
'Kuroda, Yasuko'
'Konno, Hideo'
'Iwatsuki, Satoshi'

_publ_section_title
;
 Quinoline-based fluorescent zinc sensors with enhanced fluorescence
 intensity, Zn/Cd selectivity and metal binding affinity by conformational
 restriction.
;
_journal_issue 26
_journal_name_full 'Dalton transactions (Cambridge, England : 2003)'
_journal_page_first 9688
_journal_page_last 9698
_journal_paper_doi 10.1039/c3dt50719j
_journal_volume 42
_journal_year 2013
_chemical_formula_moiety 'C46 H42 N6'
_chemical_formula_sum 'C46 H42 N6'
_chemical_formula_weight 678.88
_space_group_IT_number 2
_symmetry_cell_setting triclinic
_symmetry_Int_Tables_number 2
_symmetry_space_group_name_Hall '-P 1'
_symmetry_space_group_name_H-M 'P -1'
_atom_sites_solution_hydrogens geom
_atom_sites_solution_primary direct
_atom_sites_solution_secondary difmap
_cell_angle_alpha 90.195(3)
_cell_angle_beta 91.519(3)
_cell_angle_gamma 93.871(3)
_cell_formula_units_Z 2
_cell_length_a 9.9529(18)
_cell_length_b 13.236(3)
_cell_length_c 13.693(3)
_cell_measurement_reflns_used 4208
_cell_measurement_temperature 123
_cell_measurement_theta_max 27.50
_cell_measurement_theta_min 3.01
_cell_volume 1799.1(7)
_computing_cell_refinement CrystalClear
_computing_data_collection 'CrystalClear (Rigaku/MSC Inc., 2006)'
_computing_data_reduction CrystalClear
_computing_molecular_graphics 'CrystalStructure 4.0'
_computing_publication_material 'CrystalStructure 4.0 (Rigaku, 2010)'
_computing_structure_refinement 'SHELXL97 (Sheldrick, 2008)'
_computing_structure_solution 'SHELXS97 (Sheldrick, 2008)'
_diffrn_ambient_temperature 123
_diffrn_detector_area_resol_mean 7.314
_diffrn_measured_fraction_theta_full 0.950
_diffrn_measured_fraction_theta_max 0.950
_diffrn_measurement_device_type 'Rigaku Mercury70'
_diffrn_measurement_method \w
_diffrn_radiation_type 'Mo K\a'
_diffrn_radiation_wavelength 0.71070
_diffrn_reflns_av_R_equivalents 0.0204
_diffrn_reflns_limit_h_max 12
_diffrn_reflns_limit_h_min -12
_diffrn_reflns_limit_k_max 14
_diffrn_reflns_limit_k_min -17
_diffrn_reflns_limit_l_max 17
_diffrn_reflns_limit_l_min -17
_diffrn_reflns_number 14136
_diffrn_reflns_theta_full 27.48
_diffrn_reflns_theta_max 27.48
_diffrn_standards_number 0
_exptl_absorpt_coefficient_mu 0.075
_exptl_absorpt_correction_T_max 0.993
_exptl_absorpt_correction_T_min 0.849
_exptl_absorpt_correction_type multi-scan
_exptl_absorpt_process_details 'REQAB (Rigaku, 1998)'
_exptl_crystal_colour colorless
_exptl_crystal_density_diffrn 1.253
_exptl_crystal_density_method 'not measured'
_exptl_crystal_description unknown
_exptl_crystal_F_000 720.00
_exptl_crystal_size_max 0.600
_exptl_crystal_size_mid 0.300
_exptl_crystal_size_min 0.100
_refine_diff_density_max 0.150
_refine_diff_density_min -0.250
_refine_ls_extinction_method none
_refine_ls_goodness_of_fit_ref 1.134
_refine_ls_hydrogen_treatment refxyz
_refine_ls_number_parameters 637
_refine_ls_number_reflns 7831
_refine_ls_number_restraints 0
_refine_ls_R_factor_gt 0.0467
_refine_ls_shift/su_max 0.000
_refine_ls_structure_factor_coef Fsqd
_refine_ls_weighting_details 'w = 1/[\s^2^(Fo^2^)+(0.0459P)^2^+0.1220P] where P=(Fo^2^+2Fc^2^)/3'
_refine_ls_weighting_scheme calc
_refine_ls_wR_factor_ref 0.1193
_reflns_number_gt 6189
_reflns_number_total 7831
_reflns_threshold_expression F^2^>2.0\s(F^2^)
_cod_data_source_file c3dt50719j.txt
_cod_data_source_block TQDACH-110714
_cod_original_cell_volume 1799.0(6)
_cod_database_code 7023096

loop_
_symmetry_equiv_pos_site_id
_symmetry_equiv_pos_as_xyz
1 +X,+Y,+Z
2 -X,-Y,-Z

loop_
_atom_site_label
_atom_site_type_symbol
_atom_site_fract_x
_atom_site_fract_y
_atom_site_fract_z
_atom_site_U_iso_or_equiv
_atom_site_adp_type
_atom_site_occupancy
_atom_site_symmetry_multiplicity
_atom_site_calc_flag
N1 N 0.69692(11) 0.26508(9) 0.91343(8) 0.0281(3) Uani 1.0 2 d
N2 N 0.81491(11) 0.40445(9) 0.77743(8) 0.0270(3) Uani 1.0 2 d
N3 N 0.44773(11) 0.09692(8) 0.81884(8) 0.0268(3) Uani 1.0 2 d
N4 N 0.91950(11) 0.19019(9) 1.08782(9) 0.0317(3) Uani 1.0 2 d
N5 N 0.56591(11) 0.52418(9) 0.68551(8) 0.0283(3) Uani 1.0 2 d
N6 N 0.94283(11) 0.28172(9) 0.64238(9) 0.0304(3) Uani 1.0 2 d
C1 C 0.74182(13) 0.36683(10) 0.94915(10) 0.0276(3) Uani 1.0 2 d
C2 C 0.75684(13) 0.44493(10) 0.86640(10) 0.0264(3) Uani 1.0 2 d
C3 C 0.83008(15) 0.54187(11) 0.90906(11) 0.0316(3) Uani 1.0 2 d
C4 C 0.74881(16) 0.58692(12) 0.98909(11) 0.0360(4) Uani 1.0 2 d
C5 C 0.71650(17) 0.50998(12) 1.06905(11) 0.0373(4) Uani 1.0 2 d
C6 C 0.65310(15) 0.41046(11) 1.02692(11) 0.0325(4) Uani 1.0 2 d
C7 C 0.56058(14) 0.25663(11) 0.87055(11) 0.0301(3) Uani 1.0 2 d
C8 C 0.54544(13) 0.16674(10) 0.80248(10) 0.0274(3) Uani 1.0 2 d
C9 C 0.63564(14) 0.16149(11) 0.72408(11) 0.0316(3) Uani 1.0 2 d
C10 C 0.61945(14) 0.08263(11) 0.66023(11) 0.0320(4) Uani 1.0 2 d
C11 C 0.49509(15) -0.08181(12) 0.61469(11) 0.0333(4) Uani 1.0 2 d
C12 C 0.39765(15) -0.15572(12) 0.63550(11) 0.0367(4) Uani 1.0 2 d
C13 C 0.31501(14) -0.14540(11) 0.71692(11) 0.0336(4) Uani 1.0 2 d
C14 C 0.33127(13) -0.06113(11) 0.77520(10) 0.0293(3) Uani 1.0 2 d
C15 C 0.43299(13) 0.01541(10) 0.75626(9) 0.0255(3) Uani 1.0 2 d
C16 C 0.51642(13) 0.00513(11) 0.67508(10) 0.0291(3) Uani 1.0 2 d
C17 C 0.71587(14) 0.18633(11) 0.98688(11) 0.0329(4) Uani 1.0 2 d
C18 C 0.86311(14) 0.16876(10) 1.00128(10) 0.0301(3) Uani 1.0 2 d
C19 C 0.93421(16) 0.13028(11) 0.92247(12) 0.0361(4) Uani 1.0 2 d
C20 C 1.06691(17) 0.11350(12) 0.93544(12) 0.0397(4) Uani 1.0 2 d
C21 C 1.27095(16) 0.12395(13) 1.04524(15) 0.0469(5) Uani 1.0 2 d
C22 C 1.32795(18) 0.14968(15) 1.13419(16) 0.0566(6) Uani 1.0 2 d
C23 C 1.25047(18) 0.18840(16) 1.20844(15) 0.0554(5) Uani 1.0 2 d
C24 C 1.11624(17) 0.20034(14) 1.19238(13) 0.0442(4) Uani 1.0 2 d
C25 C 1.05437(14) 0.17480(11) 1.10106(11) 0.0335(4) Uani 1.0 2 d
C26 C 1.13217(14) 0.13616(11) 1.02632(12) 0.0359(4) Uani 1.0 2 d
C27 C 0.79304(14) 0.47006(11) 0.69255(10) 0.0292(3) Uani 1.0 2 d
C28 C 0.64867(13) 0.45755(10) 0.65598(9) 0.0264(3) Uani 1.0 2 d
C29 C 0.60757(15) 0.37542(11) 0.59262(10) 0.0297(3) Uani 1.0 2 d
C30 C 0.47788(16) 0.36485(11) 0.55837(11) 0.0348(4) Uani 1.0 2 d
C31 C 0.24863(16) 0.43140(13) 0.55567(12) 0.0407(4) Uani 1.0 2 d
C32 C 0.16501(16) 0.50099(14) 0.58863(13) 0.0466(5) Uani 1.0 2 d
C33 C 0.21290(16) 0.57681(14) 0.65501(13) 0.0441(4) Uani 1.0 2 d
C34 C 0.34459(15) 0.58341(13) 0.68656(11) 0.0375(4) Uani 1.0 2 d
C35 C 0.43377(14) 0.51295(11) 0.65300(10) 0.0293(3) Uani 1.0 2 d
C36 C 0.38552(14) 0.43490(11) 0.58780(10) 0.0312(3) Uani 1.0 2 d
C37 C 0.95568(14) 0.38441(12) 0.79213(11) 0.0305(3) Uani 1.0 2 d
C38 C 1.01103(13) 0.31000(11) 0.72261(10) 0.0290(3) Uani 1.0 2 d
C39 C 1.13934(15) 0.27547(12) 0.74726(11) 0.0343(4) Uani 1.0 2 d
C40 C 1.19618(15) 0.20981(12) 0.68723(12) 0.0371(4) Uani 1.0 2 d
C41 C 1.18102(16) 0.11267(13) 0.53108(13) 0.0431(4) Uani 1.0 2 d
C42 C 1.11282(17) 0.08813(14) 0.44542(13) 0.0457(4) Uani 1.0 2 d
C43 C 0.98674(17) 0.12685(13) 0.42593(12) 0.0427(4) Uani 1.0 2 d
C44 C 0.93200(15) 0.18947(12) 0.49126(11) 0.0363(4) Uani 1.0 2 d
C45 C 1.00104(14) 0.21694(11) 0.57998(11) 0.0311(3) Uani 1.0 2 d
C46 C 1.12772(14) 0.17823(11) 0.59955(11) 0.0335(4) Uani 1.0 2 d
H1 H 0.8365(15) 0.3599(11) 0.9817(10) 0.028(4) Uiso 1.0 2 d
H2 H 0.6646(14) 0.4643(10) 0.8458(10) 0.022(4) Uiso 1.0 2 d
H3 H 0.9230(16) 0.5264(11) 0.9364(11) 0.032(4) Uiso 1.0 2 d
H4 H 0.8460(15) 0.5919(12) 0.8551(11) 0.032(4) Uiso 1.0 2 d
H5 H 0.6620(16) 0.6091(12) 0.9580(12) 0.037(5) Uiso 1.0 2 d
H6 H 0.7998(16) 0.6503(13) 1.0183(12) 0.044(5) Uiso 1.0 2 d
H7 H 0.8030(17) 0.4948(12) 1.1058(12) 0.040(5) Uiso 1.0 2 d
H8 H 0.6515(18) 0.5389(13) 1.1191(13) 0.050(5) Uiso 1.0 2 d
H9 H 0.6396(17) 0.3596(13) 1.0824(13) 0.045(5) Uiso 1.0 2 d
H10 H 0.5626(17) 0.4197(12) 0.9937(12) 0.037(5) Uiso 1.0 2 d
H11 H 0.5475(15) 0.3162(12) 0.8326(11) 0.035(5) Uiso 1.0 2 d
H12 H 0.4851(16) 0.2493(12) 0.9230(12) 0.038(5) Uiso 1.0 2 d
H13 H 0.7061(16) 0.2168(12) 0.7182(12) 0.040(5) Uiso 1.0 2 d
H14 H 0.6771(16) 0.0773(12) 0.6018(12) 0.041(5) Uiso 1.0 2 d
H15 H 0.5546(16) -0.0886(12) 0.5580(12) 0.039(5) Uiso 1.0 2 d
H16 H 0.3864(16) -0.2188(13) 0.5941(12) 0.044(5) Uiso 1.0 2 d
H17 H 0.2442(16) -0.1993(12) 0.7310(12) 0.040(5) Uiso 1.0 2 d
H18 H 0.2724(15) -0.0525(11) 0.8327(11) 0.032(4) Uiso 1.0 2 d
H19 H 0.6762(15) 0.2036(12) 1.0542(12) 0.035(4) Uiso 1.0 2 d
H20 H 0.6655(16) 0.1220(12) 0.9601(12) 0.038(5) Uiso 1.0 2 d
H21 H 0.8834(16) 0.1164(12) 0.8594(12) 0.038(5) Uiso 1.0 2 d
H22 H 1.1161(18) 0.0853(14) 0.8820(13) 0.052(5) Uiso 1.0 2 d
H23 H 1.324(2) 0.0956(15) 0.9900(14) 0.065(6) Uiso 1.0 2 d
H24 H 1.428(2) 0.1408(14) 1.1477(14) 0.063(6) Uiso 1.0 2 d
H25 H 1.294(2) 0.2093(16) 1.2750(16) 0.075(7) Uiso 1.0 2 d
H26 H 1.0613(18) 0.2289(14) 1.2442(13) 0.052(5) Uiso 1.0 2 d
H27 H 0.8158(15) 0.5458(12) 0.7080(11) 0.030(4) Uiso 1.0 2 d
H28 H 0.8517(15) 0.4479(11) 0.6392(11) 0.031(4) Uiso 1.0 2 d
H29 H 0.6765(15) 0.3284(12) 0.5749(11) 0.033(4) Uiso 1.0 2 d
H30 H 0.4481(16) 0.3083(13) 0.5111(12) 0.041(5) Uiso 1.0 2 d
H31 H 0.2185(16) 0.3759(12) 0.5081(12) 0.037(5) Uiso 1.0 2 d
H32 H 0.0688(18) 0.4970(13) 0.5651(13) 0.051(5) Uiso 1.0 2 d
H33 H 0.1475(19) 0.6264(14) 0.6802(13) 0.057(6) Uiso 1.0 2 d
H34 H 0.3833(17) 0.6392(13) 0.7320(13) 0.049(5) Uiso 1.0 2 d
H35 H 0.9684(14) 0.3563(11) 0.8612(11) 0.031(4) Uiso 1.0 2 d
H36 H 1.0163(17) 0.4502(13) 0.7908(12) 0.042(5) Uiso 1.0 2 d
H37 H 1.1878(16) 0.3004(13) 0.8083(13) 0.042(5) Uiso 1.0 2 d
H38 H 1.2862(19) 0.1838(14) 0.7044(13) 0.055(6) Uiso 1.0 2 d
H39 H 1.2681(18) 0.0845(13) 0.5484(12) 0.047(5) Uiso 1.0 2 d
H40 H 1.1489(19) 0.0414(15) 0.3963(14) 0.066(6) Uiso 1.0 2 d
H41 H 0.9358(17) 0.1089(13) 0.3633(13) 0.045(5) Uiso 1.0 2 d
H42 H 0.8409(17) 0.2151(13) 0.4807(12) 0.047(5) Uiso 1.0 2 d

loop_
_atom_site_aniso_label
_atom_site_aniso_U_11
_atom_site_aniso_U_22
_atom_site_aniso_U_33
_atom_site_aniso_U_12
_atom_site_aniso_U_13
_atom_site_aniso_U_23
N1 0.0244(6) 0.0294(6) 0.0299(6) -0.0007(5) -0.0038(5) 0.0069(5)
N2 0.0218(6) 0.0326(6) 0.0270(6) 0.0039(5) 0.0010(5) 0.0055(5)
N3 0.0228(6) 0.0287(6) 0.0288(6) 0.0021(5) -0.0016(5) 0.0033(5)
N4 0.0267(6) 0.0384(7) 0.0305(7) 0.0051(5) 0.0022(5) 0.0104(6)
N5 0.0274(6) 0.0312(6) 0.0266(6) 0.0038(5) -0.0007(5) 0.0056(5)
N6 0.0243(6) 0.0340(7) 0.0333(7) 0.0029(5) 0.0035(5) 0.0054(6)
C1 0.0239(7) 0.0305(7) 0.0282(7) 0.0007(6) -0.0024(6) 0.0040(6)
C2 0.0219(7) 0.0296(7) 0.0277(7) 0.0023(6) -0.0008(6) 0.0036(6)
C3 0.0281(8) 0.0330(8) 0.0330(8) -0.0015(6) -0.0012(6) 0.0026(7)
C4 0.0357(9) 0.0347(8) 0.0372(9) -0.0012(7) 0.0003(7) -0.0038(7)
C5 0.0373(9) 0.0413(9) 0.0329(8) 0.0001(7) 0.0011(7) -0.0035(7)
C6 0.0304(8) 0.0375(8) 0.0294(8) 0.0007(7) 0.0013(7) 0.0025(7)
C7 0.0252(7) 0.0302(8) 0.0342(8) -0.0004(6) -0.0032(6) 0.0032(6)
C8 0.0223(7) 0.0292(7) 0.0306(7) 0.0028(6) -0.0046(6) 0.0071(6)
C9 0.0255(7) 0.0339(8) 0.0351(8) -0.0007(6) 0.0009(6) 0.0067(7)
C10 0.0274(7) 0.0372(8) 0.0317(8) 0.0037(6) 0.0048(6) 0.0077(7)
C11 0.0299(8) 0.0401(8) 0.0305(8) 0.0058(6) 0.0022(6) 0.0002(7)
C12 0.0344(8) 0.0386(9) 0.0370(9) 0.0030(7) -0.0019(7) -0.0056(7)
C13 0.0265(7) 0.0334(8) 0.0405(9) -0.0005(6) -0.0004(7) 0.0006(7)
C14 0.0241(7) 0.0315(7) 0.0324(8) 0.0022(6) 0.0013(6) 0.0025(6)
C15 0.0225(7) 0.0283(7) 0.0260(7) 0.0046(5) -0.0028(6) 0.0056(6)
C16 0.0239(7) 0.0353(8) 0.0284(7) 0.0050(6) 0.0001(6) 0.0048(6)
C17 0.0273(8) 0.0345(8) 0.0365(9) 0.0004(6) -0.0006(7) 0.0119(7)
C18 0.0296(7) 0.0282(7) 0.0328(8) 0.0035(6) 0.0020(6) 0.0100(6)
C19 0.0414(9) 0.0343(8) 0.0336(8) 0.0078(7) 0.0018(7) 0.0052(7)
C20 0.0443(9) 0.0350(8) 0.0420(9) 0.0133(7) 0.0126(8) 0.0081(7)
C21 0.0322(9) 0.0464(10) 0.0642(12) 0.0127(7) 0.0116(9) 0.0257(9)
C22 0.0294(9) 0.0647(13) 0.0763(14) 0.0081(8) -0.0011(9) 0.0332(11)
C23 0.0384(10) 0.0715(13) 0.0560(12) 0.0053(9) -0.0123(9) 0.0225(10)
C24 0.0364(9) 0.0569(11) 0.0395(9) 0.0052(8) -0.0024(8) 0.0126(8)
C25 0.0278(7) 0.0370(8) 0.0362(8) 0.0049(6) 0.0024(6) 0.0153(7)
C26 0.0301(8) 0.0330(8) 0.0459(9) 0.0076(6) 0.0080(7) 0.0173(7)
C27 0.0251(7) 0.0339(8) 0.0284(8) 0.0006(6) 0.0014(6) 0.0076(6)
C28 0.0259(7) 0.0293(7) 0.0241(7) 0.0024(6) 0.0003(6) 0.0080(6)
C29 0.0324(8) 0.0288(7) 0.0284(7) 0.0046(6) 0.0004(6) 0.0049(6)
C30 0.0394(9) 0.0307(8) 0.0333(8) -0.0036(7) -0.0036(7) 0.0042(7)
C31 0.0319(8) 0.0460(10) 0.0425(9) -0.0078(7) -0.0053(7) 0.0164(8)
C32 0.0239(8) 0.0648(12) 0.0510(11) 0.0006(8) 0.0002(8) 0.0293(9)
C33 0.0325(9) 0.0574(11) 0.0443(10) 0.0134(8) 0.0072(8) 0.0199(9)
C34 0.0339(8) 0.0454(9) 0.0344(8) 0.0109(7) 0.0032(7) 0.0098(7)
C35 0.0265(7) 0.0349(8) 0.0266(7) 0.0035(6) 0.0005(6) 0.0100(6)
C36 0.0280(7) 0.0341(8) 0.0308(8) -0.0032(6) -0.0022(6) 0.0132(6)
C37 0.0216(7) 0.0387(8) 0.0314(8) 0.0035(6) -0.0020(6) 0.0037(7)
C38 0.0212(7) 0.0350(8) 0.0310(8) 0.0021(6) 0.0015(6) 0.0092(6)
C39 0.0263(8) 0.0431(9) 0.0341(8) 0.0063(6) -0.0003(7) 0.0091(7)
C40 0.0277(8) 0.0456(9) 0.0395(9) 0.0116(7) 0.0030(7) 0.0122(7)
C41 0.0347(9) 0.0502(10) 0.0468(10) 0.0162(8) 0.0105(8) 0.0093(8)
C42 0.0473(10) 0.0482(10) 0.0437(10) 0.0152(8) 0.0094(8) 0.0017(8)
C43 0.0416(9) 0.0502(10) 0.0373(9) 0.0106(8) 0.0037(8) -0.0001(8)
C44 0.0303(8) 0.0417(9) 0.0377(9) 0.0063(7) 0.0032(7) 0.0028(7)
C45 0.0249(7) 0.0341(8) 0.0348(8) 0.0021(6) 0.0053(6) 0.0076(6)
C46 0.0273(7) 0.0383(8) 0.0359(8) 0.0075(6) 0.0058(6) 0.0119(7)

loop_
_atom_type_symbol
_atom_type_description
_atom_type_scat_dispersion_real
_atom_type_scat_dispersion_imag
_atom_type_scat_source
C C 0.0033 0.0016
;
International Tables for Crystallography
(1992, Vol. C, Tables 4.2.6.8 and 6.1.1.4)
;
H H 0.0000 0.0000
;
International Tables for Crystallography
(1992, Vol. C, Table 6.1.1.4)
;
N N 0.0061 0.0033
;
International Tables for Crystallography
(1992, Vol. C, Tables 4.2.6.8 and 6.1.1.4)
;

loop_
_geom_angle_atom_site_label_1
_geom_angle_atom_site_label_2
_geom_angle_atom_site_label_3
_geom_angle
_geom_angle_publ_flag
C1 N1 C7 114.51(11) yes
C1 N1 C17 112.65(11) yes
C7 N1 C17 111.50(11) yes
C2 N2 C27 111.44(11) yes
C2 N2 C37 112.17(11) yes
C27 N2 C37 112.31(11) yes
C8 N3 C15 117.78(12) yes
C18 N4 C25 117.80(13) yes
C28 N5 C35 117.93(12) yes
C38 N6 C45 117.64(12) yes
N1 C1 C2 112.77(11) yes
N1 C1 C6 115.18(11) yes
C2 C1 C6 107.67(12) yes
N2 C2 C1 113.39(11) yes
N2 C2 C3 115.58(11) yes
C1 C2 C3 108.01(11) yes
C2 C3 C4 111.07(12) yes
C3 C4 C5 111.35(13) yes
C4 C5 C6 111.63(13) yes
C1 C6 C5 111.55(12) yes
N1 C7 C8 109.54(12) yes
N3 C8 C7 117.72(12) yes
N3 C8 C9 123.44(13) yes
C7 C8 C9 118.83(12) yes
C8 C9 C10 119.17(13) yes
C9 C10 C16 119.51(14) yes
C12 C11 C16 120.62(14) yes
C11 C12 C13 120.29(14) yes
C12 C13 C14 120.35(13) yes
C13 C14 C15 120.40(13) yes
N3 C15 C14 118.03(12) yes
N3 C15 C16 122.55(12) yes
C14 C15 C16 119.42(12) yes
C10 C16 C11 123.60(13) yes
C10 C16 C15 117.49(13) yes
C11 C16 C15 118.90(13) yes
N1 C17 C18 110.76(12) yes
N4 C18 C17 117.65(13) yes
N4 C18 C19 123.17(14) yes
C17 C18 C19 119.18(13) yes
C18 C19 C20 119.36(15) yes
C19 C20 C26 119.64(16) yes
C22 C21 C26 120.14(17) yes
C21 C22 C23 120.72(17) yes
C22 C23 C24 120.36(18) yes
C23 C24 C25 120.31(17) yes
N4 C25 C24 118.12(14) yes
N4 C25 C26 122.49(14) yes
C24 C25 C26 119.38(14) yes
C20 C26 C21 123.38(16) yes
C20 C26 C25 117.53(14) yes
C21 C26 C25 119.08(15) yes
N2 C27 C28 110.74(11) yes
N5 C28 C27 117.55(12) yes
N5 C28 C29 123.03(13) yes
C27 C28 C29 119.42(13) yes
C28 C29 C30 119.52(14) yes
C29 C30 C36 119.41(14) yes
C32 C31 C36 120.49(15) yes
C31 C32 C33 120.58(15) yes
C32 C33 C34 120.58(17) yes
C33 C34 C35 120.07(15) yes
N5 C35 C34 117.74(13) yes
N5 C35 C36 122.58(13) yes
C34 C35 C36 119.68(13) yes
C30 C36 C31 123.95(14) yes
C30 C36 C35 117.48(13) yes
C31 C36 C35 118.57(14) yes
N2 C37 C38 116.48(12) yes
N6 C38 C37 120.37(13) yes
N6 C38 C39 122.90(14) yes
C37 C38 C39 116.71(13) yes
C38 C39 C40 119.87(14) yes
C39 C40 C46 119.37(14) yes
C42 C41 C46 120.79(16) yes
C41 C42 C43 119.70(17) yes
C42 C43 C44 120.80(16) yes
C43 C44 C45 120.68(15) yes
N6 C45 C44 118.41(13) yes
N6 C45 C46 123.02(13) yes
C44 C45 C46 118.57(14) yes
C40 C46 C41 123.34(14) yes
C40 C46 C45 117.19(14) yes
C41 C46 C45 119.46(14) yes
N1 C1 H1 105.7(8) no
C2 C1 H1 108.1(8) no
C6 C1 H1 107.1(8) no
N2 C2 H2 105.3(8) no
C1 C2 H2 108.3(8) no
C3 C2 H2 105.7(8) no
C2 C3 H3 110.0(9) no
C2 C3 H4 109.0(9) no
C4 C3 H3 109.8(9) no
C4 C3 H4 110.5(9) no
H3 C3 H4 106.4(12) no
C3 C4 H5 107.9(9) no
C3 C4 H6 110.4(10) no
C5 C4 H5 109.7(9) no
C5 C4 H6 110.2(10) no
H5 C4 H6 107.2(13) no
C4 C5 H7 109.4(9) no
C4 C5 H8 110.5(10) no
C6 C5 H7 107.9(9) no
C6 C5 H8 109.3(10) no
H7 C5 H8 107.9(13) no
C1 C6 H9 109.6(10) no
C1 C6 H10 106.4(9) no
C5 C6 H9 108.9(10) no
C5 C6 H10 111.7(9) no
H9 C6 H10 108.7(13) no
N1 C7 H11 108.5(9) no
N1 C7 H12 113.3(9) no
C8 C7 H11 107.8(10) no
C8 C7 H12 109.0(9) no
H11 C7 H12 108.6(13) no
C8 C9 H13 117.6(10) no
C10 C9 H13 123.2(10) no
C9 C10 H14 122.3(9) no
C16 C10 H14 118.2(9) no
C12 C11 H15 121.0(9) no
C16 C11 H15 118.3(9) no
C11 C12 H16 120.0(10) no
C13 C12 H16 119.7(10) no
C12 C13 H17 119.6(10) no
C14 C13 H17 120.1(10) no
C13 C14 H18 121.1(9) no
C15 C14 H18 118.5(9) no
N1 C17 H19 112.8(9) no
N1 C17 H20 106.1(9) no
C18 C17 H19 109.0(9) no
C18 C17 H20 109.6(9) no
H19 C17 H20 108.5(12) no
C18 C19 H21 117.7(10) no
C20 C19 H21 123.0(10) no
C19 C20 H22 119.9(11) no
C26 C20 H22 120.5(11) no
C22 C21 H23 122.5(11) no
C26 C21 H23 117.3(11) no
C21 C22 H24 120.0(11) no
C23 C22 H24 119.3(11) no
C22 C23 H25 120.8(12) no
C24 C23 H25 118.8(12) no
C23 C24 H26 120.8(11) no
C25 C24 H26 118.9(10) no
N2 C27 H27 112.8(8) no
N2 C27 H28 107.5(9) no
C28 C27 H27 108.2(8) no
C28 C27 H28 108.0(9) no
H27 C27 H28 109.6(12) no
C28 C29 H29 117.5(9) no
C30 C29 H29 123.0(9) no
C29 C30 H30 120.4(9) no
C36 C30 H30 120.2(9) no
C32 C31 H31 123.2(10) no
C36 C31 H31 116.3(10) no
C31 C32 H32 119.1(10) no
C33 C32 H32 120.3(10) no
C32 C33 H33 118.9(10) no
C34 C33 H33 120.5(10) no
C33 C34 H34 122.5(10) no
C35 C34 H34 117.4(10) no
N2 C37 H35 108.3(8) no
N2 C37 H36 111.1(10) no
C38 C37 H35 106.9(9) no
C38 C37 H36 108.1(10) no
H35 C37 H36 105.2(12) no
C38 C39 H37 119.8(10) no
C40 C39 H37 120.4(10) no
C39 C40 H38 120.7(11) no
C46 C40 H38 119.9(11) no
C42 C41 H39 121.8(10) no
C46 C41 H39 117.4(10) no
C41 C42 H40 121.8(11) no
C43 C42 H40 118.5(11) no
C42 C43 H41 120.2(10) no
C44 C43 H41 119.0(10) no
C43 C44 H42 122.3(10) no
C45 C44 H42 116.9(10) no

loop_
_geom_bond_atom_site_label_1
_geom_bond_atom_site_label_2
_geom_bond_distance
_geom_bond_publ_flag
N1 C1 1.4681(18) yes
N1 C7 1.4613(18) yes
N1 C17 1.4687(19) yes
N2 C2 1.4764(18) yes
N2 C27 1.4735(19) yes
N2 C37 1.4524(19) yes
N3 C8 1.3197(17) yes
N3 C15 1.3731(17) yes
N4 C18 1.3193(19) yes
N4 C25 1.3786(19) yes
N5 C28 1.3164(18) yes
N5 C35 1.3755(18) yes
N6 C38 1.3157(18) yes
N6 C45 1.374(2) yes
C1 C2 1.540(2) yes
C1 C6 1.537(2) yes
C2 C3 1.538(2) yes
C3 C4 1.523(3) yes
C4 C5 1.524(3) yes
C5 C6 1.526(3) yes
C7 C8 1.506(2) yes
C8 C9 1.422(2) yes
C9 C10 1.358(2) yes
C10 C16 1.420(2) yes
C11 C12 1.366(3) yes
C11 C16 1.416(2) yes
C12 C13 1.414(3) yes
C13 C14 1.367(2) yes
C14 C15 1.4127(19) yes
C15 C16 1.4166(19) yes
C17 C18 1.507(2) yes
C18 C19 1.418(3) yes
C19 C20 1.361(3) yes
C20 C26 1.410(3) yes
C21 C22 1.362(3) yes
C21 C26 1.419(3) yes
C22 C23 1.408(3) yes
C23 C24 1.368(3) yes
C24 C25 1.409(3) yes
C25 C26 1.414(3) yes
C27 C28 1.5073(19) yes
C28 C29 1.4200(19) yes
C29 C30 1.360(3) yes
C30 C36 1.414(3) yes
C31 C32 1.366(3) yes
C31 C36 1.418(3) yes
C32 C33 1.402(3) yes
C33 C34 1.366(3) yes
C34 C35 1.414(3) yes
C35 C36 1.414(2) yes
C37 C38 1.508(3) yes
C38 C39 1.418(2) yes
C39 C40 1.355(3) yes
C40 C46 1.412(3) yes
C41 C42 1.367(3) yes
C41 C46 1.413(3) yes
C42 C43 1.407(3) yes
C43 C44 1.366(3) yes
C44 C45 1.414(2) yes
C45 C46 1.412(2) yes
C1 H1 1.042(15) no
C2 H2 1.003(14) no
C3 H3 1.022(16) no
C3 H4 1.003(15) no
C4 H5 1.015(16) no
C4 H6 1.026(16) no
C5 H7 1.018(17) no
C5 H8 1.044(18) no
C6 H9 1.022(17) no
C6 H10 1.013(16) no
C7 H11 0.960(16) no
C7 H12 1.053(16) no
C9 H13 0.984(16) no
C10 H14 1.002(17) no
C11 H15 0.996(16) no
C12 H16 1.005(17) no
C13 H17 0.991(16) no
C14 H18 1.004(15) no
C17 H19 1.043(16) no
C17 H20 1.021(16) no
C19 H21 0.999(16) no
C20 H22 0.978(18) no
C21 H23 1.02(2) no
C22 H24 1.02(2) no
C23 H25 1.03(2) no
C24 H26 0.996(19) no
C27 H27 1.032(15) no
C27 H28 1.002(15) no
C29 H29 0.991(16) no
C30 H30 1.012(16) no
C31 H31 1.005(16) no
C32 H32 1.000(18) no
C33 H33 1.020(19) no
C34 H34 1.013(17) no
C37 H35 1.025(16) no
C37 H36 1.025(16) no
C39 H37 0.997(17) no
C40 H38 1.004(19) no
C41 H39 0.990(18) no
C42 H40 1.00(2) no
C43 H41 1.004(17) no
C44 H42 0.996(18) no

loop_
_geom_contact_atom_site_label_1
_geom_contact_atom_site_label_2
_geom_contact_distance
_geom_contact_publ_flag
_geom_contact_site_symmetry_2
N1 N2 2.8454(17) no .
N1 N3 3.4419(16) no .
N1 N4 3.4094(17) no .
N1 C9 2.9585(19) no .
N1 C19 3.055(2) no .
N1 C37 3.4031(19) no .
N2 N5 3.2582(17) no .
N2 N6 2.8395(17) no .
N2 C7 3.3735(19) no .
N2 C29 3.2279(19) no .
N3 C10 2.8127(19) no .
N4 C1 3.5509(19) no .
N4 C20 2.808(2) no .
N5 C2 3.2990(18) no .
N5 C30 2.8089(19) no .
N6 C9 3.5592(19) no .
N6 C27 3.075(2) no .
N6 C40 2.808(2) no .
C1 C4 2.958(3) no .
C1 C18 3.039(2) no .
C1 C37 3.064(2) no .
C2 C5 2.948(2) no .
C2 C7 3.063(2) no .
C2 C28 3.0580(19) no .
C3 C6 2.913(2) no .
C3 C27 3.115(2) no .
C3 C37 2.984(3) no .
C6 C7 3.032(2) no .
C6 C17 3.122(3) no .
C8 C14 3.586(2) no .
C8 C16 2.751(2) no .
C8 C17 3.005(2) no .
C9 C15 2.7435(19) no .
C9 C29 3.384(3) no .
C11 C14 2.795(2) no .
C12 C15 2.797(2) no .
C13 C16 2.801(2) no .
C18 C24 3.587(3) no .
C18 C26 2.754(2) no .
C19 C25 2.738(3) no .
C20 C39 3.418(3) no .
C21 C24 2.795(3) no .
C22 C25 2.791(3) no .
C23 C26 2.794(3) no .
C27 C38 3.153(2) no .
C28 C34 3.585(3) no .
C28 C36 2.754(2) no .
C29 C35 2.735(3) no .
C31 C34 2.792(3) no .
C32 C35 2.788(3) no .
C33 C36 2.799(3) no .
C38 C44 3.586(2) no .
C38 C46 2.754(2) no .
C39 C45 2.724(2) no .
C41 C44 2.783(3) no .
C42 C45 2.808(3) no .
C43 C46 2.787(3) no .
N3 C40 3.469(2) no 1_455
N4 C14 3.5156(18) no 2_657
C12 C34 3.533(3) no 1_545
C13 C43 3.563(3) no 2_656
C14 N4 3.5156(18) no 2_657
C24 C43 3.592(3) no 1_556
C28 C31 3.404(3) no 2_666
C29 C31 3.522(3) no 2_666
C29 C36 3.527(2) no 2_666
C30 C35 3.426(2) no 2_666
C30 C36 3.546(2) no 2_666
C31 C28 3.404(3) no 2_666
C31 C29 3.522(3) no 2_666
C31 C39 3.494(3) no 1_455
C31 C40 3.464(3) no 1_455
C31 C46 3.542(3) no 1_455
C32 C38 3.430(3) no 1_455
C34 C12 3.533(3) no 1_565
C35 C30 3.426(2) no 2_666
C36 C29 3.527(2) no 2_666
C36 C30 3.546(2) no 2_666
C38 C32 3.430(3) no 1_655
C39 C31 3.494(3) no 1_655
C40 N3 3.469(2) no 1_655
C40 C31 3.464(3) no 1_655
C41 C43 3.540(3) no 2_756
C42 C42 3.495(3) no 2_756
C42 C43 3.454(3) no 2_756
C43 C13 3.563(3) no 2_656
C43 C24 3.592(3) no 1_554
C43 C41 3.540(3) no 2_756
C43 C42 3.454(3) no 2_756
C46 C31 3.542(3) no 1_655
N1 H2 2.834(14) no .
N1 H9 2.719(17) no .
N1 H10 2.759(16) no .
N1 H13 2.752(16) no .
N1 H21 2.902(17) no .
N1 H35 2.989(14) no .
N2 H1 2.866(14) no .
N2 H3 2.849(15) no .
N2 H4 2.692(15) no .
N2 H11 2.951(15) no .
N2 H13 2.752(16) no .
N2 H29 3.192(15) no .
N3 H11 3.007(16) no .
N3 H12 2.468(16) no .
N3 H13 3.268(16) no .
N3 H18 2.558(15) no .
N3 H20 2.867(16) no .
N4 H1 2.837(15) no .
N4 H19 2.471(15) no .
N4 H20 3.117(15) no .
N4 H21 3.276(17) no .
N4 H26 2.563(18) no .
N5 H2 2.532(14) no .
N5 H11 3.414(16) no .
N5 H27 2.495(14) no .
N5 H28 3.161(15) no .
N5 H29 3.265(16) no .
N5 H34 2.541(18) no .
N6 H13 2.689(16) no .
N6 H28 2.435(15) no .
N6 H29 2.891(15) no .
N6 H35 3.150(16) no .
N6 H36 3.050(16) no .
N6 H37 3.284(17) no .
N6 H42 2.541(17) no .
C1 H3 2.692(15) no .
C1 H4 3.360(15) no .
C1 H5 3.358(16) no .
C1 H7 2.758(16) no .
C1 H8 3.430(18) no .
C1 H11 2.528(15) no .
C1 H12 2.913(16) no .
C1 H19 2.655(15) no .
C1 H20 3.283(16) no .
C1 H35 2.596(15) no .
C2 H5 2.740(16) no .
C2 H6 3.414(17) no .
C2 H7 3.355(16) no .
C2 H9 3.378(17) no .
C2 H10 2.642(16) no .
C2 H11 2.631(15) no .
C2 H27 2.610(15) no .
C2 H28 3.275(15) no .
C2 H35 2.481(15) no .
C2 H36 2.804(17) no .
C3 H1 2.613(14) no .
C3 H7 2.783(16) no .
C3 H8 3.419(18) no .
C3 H10 3.262(16) no .
C3 H27 2.754(15) no .
C3 H35 2.975(15) no .
C3 H36 2.825(17) no .
C4 H1 3.187(15) no .
C4 H2 2.626(13) no .
C4 H9 3.395(17) no .
C4 H10 2.792(16) no .
C5 H1 2.680(15) no .
C5 H2 3.137(13) no .
C5 H3 2.776(16) no .
C5 H4 3.384(15) no .
C6 H2 2.587(14) no .
C6 H3 3.277(15) no .
C6 H5 2.793(16) no .
C6 H6 3.408(17) no .
C6 H11 3.065(15) no .
C6 H12 2.956(15) no .
C6 H19 2.789(16) no .
C7 H1 3.314(14) no .
C7 H2 2.895(13) no .
C7 H9 3.256(17) no .
C7 H10 2.733(16) no .
C7 H13 2.643(16) no .
C7 H19 2.848(16) no .
C7 H20 2.443(16) no .
C8 H14 3.324(17) no .
C8 H20 2.530(16) no .
C8 H21 3.540(16) no .
C9 H11 2.731(16) no .
C9 H12 3.383(16) no .
C9 H20 3.284(16) no .
C9 H21 3.136(16) no .
C9 H29 3.028(15) no .
C10 H15 2.691(16) no .
C10 H29 3.476(15) no .
C11 H14 2.693(16) no .
C11 H17 3.300(16) no .
C12 H18 3.330(15) no .
C13 H15 3.321(16) no .
C14 H16 3.316(17) no .
C15 H14 3.326(16) no .
C15 H15 3.332(16) no .
C15 H17 3.311(16) no .
C16 H13 3.313(16) no .
C16 H16 3.327(17) no .
C16 H18 3.343(15) no .
C17 H1 2.521(14) no .
C17 H9 2.795(18) no .
C17 H10 3.538(16) no .
C17 H11 3.233(16) no .
C17 H12 2.626(16) no .
C17 H21 2.652(17) no .
C18 H1 2.576(14) no .
C18 H22 3.288(18) no .
C18 H35 3.275(15) no .
C19 H1 3.356(15) no .
C19 H19 3.370(16) no .
C19 H20 2.732(16) no .
C19 H35 3.108(15) no .
C20 H23 2.68(2) no .
C20 H35 3.566(15) no .
C20 H37 3.216(17) no .
C21 H22 2.708(18) no .
C21 H25 3.34(3) no .
C22 H26 3.315(19) no .
C23 H23 3.35(2) no .
C24 H24 3.33(2) no .
C25 H22 3.309(18) no .
C25 H23 3.35(2) no .
C25 H25 3.33(2) no .
C26 H21 3.321(16) no .
C26 H24 3.34(2) no .
C26 H26 3.333(18) no .
C27 H2 2.484(14) no .
C27 H4 2.763(15) no .
C27 H13 3.426(16) no .
C27 H29 2.653(15) no .
C27 H35 3.288(15) no .
C27 H36 2.596(16) no .
C28 H2 2.600(13) no .
C28 H11 3.204(16) no .
C28 H13 3.382(17) no .
C28 H30 3.325(16) no .
C29 H11 3.439(16) no .
C29 H13 2.922(16) no .
C29 H27 3.324(14) no .
C29 H28 2.613(14) no .
C30 H31 2.667(16) no .
C31 H30 2.732(17) no .
C31 H33 3.315(19) no .
C32 H34 3.337(17) no .
C33 H31 3.333(16) no .
C34 H32 3.306(18) no .
C35 H2 3.543(14) no .
C35 H30 3.341(17) no .
C35 H31 3.322(16) no .
C35 H33 3.338(19) no .
C36 H29 3.314(16) no .
C36 H32 3.318(18) no .
C36 H34 3.344(18) no .
C37 H1 2.892(15) no .
C37 H2 3.251(14) no .
C37 H3 2.763(15) no .
C37 H4 3.149(16) no .
C37 H13 3.350(16) no .
C37 H27 2.857(15) no .
C37 H28 2.485(15) no .
C37 H37 2.635(17) no .
C38 H13 3.197(16) no .
C38 H21 3.377(16) no .
C38 H28 2.731(15) no .
C38 H38 3.318(19) no .
C39 H21 3.576(16) no .
C39 H22 3.126(18) no .
C39 H35 2.617(15) no .
C39 H36 2.759(17) no .
C40 H22 3.230(18) no .
C40 H39 2.662(17) no .
C41 H38 2.708(18) no .
C41 H41 3.305(17) no .
C42 H42 3.326(18) no .
C43 H39 3.307(18) no .
C44 H14 3.262(16) no .
C44 H29 3.455(16) no .
C44 H40 3.30(2) no .
C45 H13 3.534(16) no .
C45 H28 3.588(15) no .
C45 H38 3.327(18) no .
C45 H39 3.318(18) no .
C45 H41 3.318(17) no .
C46 H37 3.300(17) no .
C46 H40 3.33(2) no .
C46 H42 3.314(17) no .
H1 H2 2.91(2) no .
H1 H3 2.40(2) no .
H1 H4 3.53(2) no .
H1 H7 2.51(2) no .
H1 H9 2.43(3) no .
H1 H10 2.90(3) no .
H1 H11 3.50(2) no .
H1 H19 2.73(2) no .
H1 H20 3.48(2) no .
H1 H35 2.14(2) no .
H1 H36 3.38(3) no .
H2 H3 2.89(2) no .
H2 H4 2.39(2) no .
H2 H5 2.45(2) no .
H2 H6 3.58(2) no .
H2 H9 3.54(3) no .
H2 H10 2.35(2) no .
H2 H11 2.22(2) no .
H2 H12 3.44(2) no .
H2 H27 2.63(2) no .
H2 H28 3.44(2) no .
H2 H35 3.43(2) no .
H3 H5 2.91(3) no .
H3 H6 2.40(3) no .
H3 H7 2.66(3) no .
H3 H27 3.29(2) no .
H3 H35 2.55(2) no .
H3 H36 2.46(3) no .
H4 H5 2.36(3) no .
H4 H6 2.43(3) no .
H4 H27 2.11(2) no .
H4 H28 3.52(2) no .
H4 H35 3.42(3) no .
H4 H36 2.77(3) no .
H5 H7 2.92(3) no .
H5 H8 2.40(3) no .
H5 H10 2.68(3) no .
H6 H7 2.39(3) no .
H6 H8 2.47(3) no .
H7 H9 2.35(3) no .
H7 H10 2.92(3) no .
H8 H9 2.42(3) no .
H8 H10 2.44(3) no .
H9 H11 3.55(3) no .
H9 H12 2.96(3) no .
H9 H19 2.16(3) no .
H9 H20 3.59(3) no .
H10 H11 2.59(3) no .
H10 H12 2.51(3) no .
H10 H19 3.25(3) no .
H11 H13 2.66(3) no .
H11 H20 3.37(3) no .
H12 H19 2.68(3) no .
H12 H20 2.59(3) no .
H13 H14 2.43(3) no .
H13 H20 3.57(3) no .
H13 H21 2.96(3) no .
H13 H28 3.48(2) no .
H13 H29 2.48(3) no .
H13 H42 3.55(3) no .
H14 H15 2.50(3) no .
H14 H29 3.35(3) no .
H14 H42 2.91(3) no .
H15 H16 2.38(3) no .
H16 H17 2.40(3) no .
H17 H18 2.38(3) no .
H20 H21 2.61(3) no .
H21 H22 2.39(3) no .
H21 H35 3.23(2) no .
H22 H23 2.51(3) no .
H22 H37 3.07(3) no .
H22 H38 3.23(3) no .
H23 H24 2.42(3) no .
H24 H25 2.43(3) no .
H25 H26 2.37(3) no .
H27 H29 3.58(2) no .
H27 H36 2.66(3) no .
H28 H29 2.42(2) no .
H28 H35 3.48(2) no .
H28 H36 2.61(3) no .
H29 H30 2.41(2) no .
H29 H42 2.65(3) no .
H30 H31 2.51(3) no .
H31 H32 2.40(3) no .
H32 H33 2.40(3) no .
H33 H34 2.43(3) no .
H35 H37 2.48(3) no .
H36 H37 2.71(3) no .
H37 H38 2.37(3) no .
H38 H39 2.50(3) no .
H39 H40 2.42(3) no .
H40 H41 2.39(3) no .
H41 H42 2.39(3) no .
N3 H22 3.428(18) no 1_455
N3 H23 2.67(2) no 1_455
N3 H24 3.48(2) no 2_757
N3 H38 2.547(19) no 1_455
N4 H17 3.011(16) no 2_657
N4 H18 2.795(15) no 2_657
N5 H8 3.552(18) no 2_667
N5 H30 3.500(16) no 2_666
N6 H31 3.505(16) no 1_655
N6 H32 3.228(17) no 1_655
C3 H3 3.372(15) no 2_767
C4 H10 3.110(17) no 2_667
C4 H12 3.518(17) no 2_667
C4 H35 3.477(15) no 2_767
C4 H37 3.174(17) no 2_767
C5 H10 3.090(17) no 2_667
C5 H34 3.495(17) no 2_667
C5 H36 3.251(16) no 2_767
C5 H37 3.097(17) no 2_767
C6 H5 3.142(16) no 2_667
C6 H10 3.220(17) no 2_667
C6 H34 3.392(18) no 2_667
C7 H8 3.547(18) no 2_667
C7 H23 3.507(19) no 1_455
C7 H38 3.586(18) no 1_455
C8 H23 3.52(2) no 1_455
C8 H38 2.899(18) no 1_455
C9 H38 3.513(19) no 1_455
C10 H15 3.418(16) no 2_656
C10 H40 3.03(2) no 2_756
C11 H14 3.387(16) no 2_656
C11 H15 3.324(16) no 2_656
C11 H24 3.427(19) no 2_757
C11 H25 3.14(2) no 2_757
C11 H30 3.538(17) no 2_656
C11 H39 3.369(18) no 1_455
C11 H39 3.292(18) no 2_756
C11 H40 3.554(19) no 2_756
C12 H14 3.490(17) no 2_656
C12 H24 3.396(19) no 2_757
C12 H25 3.40(2) no 2_757
C12 H30 3.320(17) no 2_656
C12 H34 3.020(18) no 1_545
C12 H41 3.417(17) no 2_656
C12 H42 2.885(17) no 2_656
C13 H19 3.229(16) no 2_657
C13 H24 3.115(19) no 2_757
C13 H33 3.380(18) no 1_545
C13 H34 2.982(18) no 1_545
C13 H41 2.773(17) no 2_656
C13 H42 3.185(17) no 2_656
C14 H19 3.006(16) no 2_657
C14 H22 3.345(19) no 1_455
C14 H23 3.60(2) no 1_455
C14 H24 2.86(2) no 2_757
C14 H38 3.441(19) no 1_455
C14 H41 3.250(17) no 2_656
C15 H23 3.59(2) no 1_455
C15 H24 2.87(2) no 2_757
C15 H38 2.828(19) no 1_455
C15 H39 3.406(17) no 1_455
C16 H15 3.452(16) no 2_656
C16 H24 3.167(19) no 2_757
C16 H25 3.57(3) no 2_757
C16 H38 3.431(19) no 1_455
C16 H39 3.218(18) no 1_455
C16 H40 3.59(2) no 2_756
C17 H18 3.049(15) no 2_657
C18 H18 3.044(15) no 2_657
C20 H6 3.364(17) no 2_767
C20 H18 3.425(16) no 1_655
C21 H5 3.551(16) no 2_767
C21 H6 3.232(17) no 2_767
C21 H12 3.135(16) no 1_655
C21 H20 3.359(17) no 2_757
C22 H5 3.433(16) no 2_767
C22 H12 3.541(16) no 1_655
C23 H4 3.238(16) no 2_767
C23 H40 3.37(2) no 1_556
C24 H4 2.830(15) no 2_767
C24 H6 3.588(17) no 2_767
C24 H40 3.52(2) no 1_556
C24 H41 3.180(17) no 1_556
C25 H4 3.227(15) no 2_767
C25 H6 3.136(17) no 2_767
C26 H6 2.931(17) no 2_767
C27 H31 3.431(16) no 2_666
C27 H32 3.291(18) no 1_655
C28 H31 3.384(16) no 2_666
C29 H16 3.291(17) no 2_656
C30 H16 3.224(17) no 2_656
C31 H28 3.282(15) no 2_666
C32 H28 3.243(15) no 1_455
C32 H28 3.197(15) no 2_666
C32 H29 3.513(15) no 2_666
C32 H32 3.098(18) no 2_566
C32 H36 3.225(16) no 1_455
C33 H7 3.417(16) no 2_667
C33 H16 3.234(16) no 1_565
C33 H17 3.131(16) no 1_565
C33 H29 3.567(15) no 2_666
C33 H36 3.141(16) no 1_455
C33 H42 3.393(17) no 2_666
C34 H7 3.368(16) no 2_667
C34 H8 3.121(17) no 2_667
C34 H9 3.247(17) no 2_667
C34 H16 2.921(17) no 1_565
C34 H17 3.170(17) no 1_565
C35 H8 3.318(18) no 2_667
C35 H30 3.440(16) no 2_666
C37 H6 3.563(16) no 2_767
C37 H7 3.093(16) no 2_767
C38 H32 3.319(17) no 1_655
C39 H6 3.381(16) no 2_767
C39 H8 3.577(17) no 2_767
C40 H31 3.301(16) no 1_655
C41 H14 3.494(17) no 2_756
C41 H15 2.965(16) no 2_756
C41 H30 3.599(16) no 1_655
C41 H31 3.495(16) no 1_655
C41 H41 3.421(17) no 2_756
C42 H14 3.204(17) no 2_756
C42 H15 3.311(16) no 2_756
C42 H25 3.33(2) no 1_554
C42 H26 3.379(18) no 1_554
C43 H17 3.297(16) no 2_656
C43 H26 2.925(18) no 1_554
C43 H40 3.54(2) no 2_756
C44 H16 3.396(16) no 2_656
C44 H17 3.479(16) no 2_656
C44 H33 3.504(19) no 2_666
C44 H40 3.48(2) no 2_756
C45 H31 3.097(16) no 1_655
C46 H31 2.999(16) no 1_655
H1 H3 2.93(2) no 2_767
H2 H8 3.19(3) no 2_667
H3 C3 3.372(15) no 2_767
H3 H1 2.93(2) no 2_767
H3 H3 2.43(2) no 2_767
H3 H7 2.84(3) no 2_767
H3 H35 3.29(2) no 2_767
H4 C23 3.238(16) no 2_767
H4 C24 2.830(15) no 2_767
H4 C25 3.227(15) no 2_767
H4 H25 3.53(3) no 2_767
H4 H26 2.85(3) no 2_767
H5 C6 3.142(16) no 2_667
H5 C21 3.551(16) no 2_767
H5 C22 3.433(16) no 2_767
H5 H9 3.09(3) no 2_667
H5 H10 2.35(3) no 2_667
H5 H12 2.96(3) no 2_667
H6 C20 3.364(17) no 2_767
H6 C21 3.232(17) no 2_767
H6 C24 3.588(17) no 2_767
H6 C25 3.136(17) no 2_767
H6 C26 2.931(17) no 2_767
H6 C37 3.563(16) no 2_767
H6 C39 3.381(16) no 2_767
H6 H12 3.33(3) no 2_667
H6 H35 2.81(3) no 2_767
H6 H36 3.47(3) no 2_767
H6 H37 2.46(3) no 2_767
H7 C33 3.417(16) no 2_667
H7 C34 3.368(16) no 2_667
H7 C37 3.093(16) no 2_767
H7 H3 2.84(3) no 2_767
H7 H33 3.39(3) no 2_667
H7 H34 3.36(3) no 2_667
H7 H35 2.93(2) no 2_767
H7 H36 2.34(3) no 2_767
H7 H37 2.95(3) no 2_767
H8 N5 3.552(18) no 2_667
H8 C7 3.547(18) no 2_667
H8 C34 3.121(17) no 2_667
H8 C35 3.318(18) no 2_667
H8 C39 3.577(17) no 2_767
H8 H2 3.19(3) no 2_667
H8 H10 2.69(3) no 2_667
H8 H11 2.93(3) no 2_667
H8 H12 3.24(3) no 2_667
H8 H34 3.13(3) no 2_667
H8 H36 3.49(3) no 2_767
H8 H37 2.74(3) no 2_767
H9 C34 3.247(17) no 2_667
H9 H5 3.09(3) no 2_667
H9 H17 3.55(3) no 2_657
H9 H24 3.59(3) no 1_455
H9 H34 2.56(3) no 2_667
H10 C4 3.110(17) no 2_667
H10 C5 3.090(17) no 2_667
H10 C6 3.220(17) no 2_667
H10 H5 2.35(3) no 2_667
H10 H8 2.69(3) no 2_667
H10 H10 2.54(3) no 2_667
H11 H8 2.93(3) no 2_667
H11 H37 3.58(3) no 1_455
H11 H38 3.47(3) no 1_455
H12 C4 3.518(17) no 2_667
H12 C21 3.135(16) no 1_455
H12 C22 3.541(16) no 1_455
H12 H5 2.96(3) no 2_667
H12 H6 3.33(3) no 2_667
H12 H8 3.24(3) no 2_667
H12 H23 2.68(3) no 1_455
H12 H24 3.44(3) no 1_455
H12 H37 3.42(3) no 1_455
H14 C11 3.387(16) no 2_656
H14 C12 3.490(17) no 2_656
H14 C41 3.494(17) no 2_756
H14 C42 3.204(17) no 2_756
H14 H15 3.15(3) no 2_656
H14 H16 3.35(3) no 2_656
H14 H39 3.05(3) no 2_756
H14 H40 2.42(3) no 2_756
H15 C10 3.418(16) no 2_656
H15 C11 3.324(16) no 2_656
H15 C16 3.452(16) no 2_656
H15 C41 2.965(16) no 2_756
H15 C42 3.311(16) no 2_756
H15 H14 3.15(3) no 2_656
H15 H15 3.08(3) no 2_656
H15 H25 3.20(3) no 2_757
H15 H30 3.05(3) no 2_656
H15 H39 2.32(3) no 2_756
H15 H40 3.02(3) no 2_756
H16 C29 3.291(17) no 2_656
H16 C30 3.224(17) no 2_656
H16 C33 3.234(16) no 1_545
H16 C34 2.921(17) no 1_545
H16 C44 3.396(16) no 2_656
H16 H14 3.35(3) no 2_656
H16 H29 2.76(3) no 2_656
H16 H30 2.56(3) no 2_656
H16 H33 3.28(3) no 1_545
H16 H34 2.67(3) no 1_545
H16 H42 2.46(3) no 2_656
H17 N4 3.011(16) no 2_657
H17 C33 3.131(16) no 1_545
H17 C34 3.170(17) no 1_545
H17 C43 3.297(16) no 2_656
H17 C44 3.479(16) no 2_656
H17 H9 3.55(3) no 2_657
H17 H19 3.03(3) no 2_657
H17 H26 3.07(3) no 2_657
H17 H33 2.53(3) no 1_545
H17 H34 2.62(3) no 1_545
H17 H41 2.55(3) no 2_656
H17 H42 3.00(3) no 2_656
H18 N4 2.795(15) no 2_657
H18 C17 3.049(15) no 2_657
H18 C18 3.044(15) no 2_657
H18 C20 3.425(16) no 1_455
H18 H19 2.60(3) no 2_657
H18 H20 3.05(3) no 2_657
H18 H22 2.58(3) no 1_455
H18 H23 2.92(3) no 1_455
H18 H24 3.28(3) no 2_757
H18 H38 3.59(3) no 1_455
H18 H41 3.40(3) no 2_656
H19 C13 3.229(16) no 2_657
H19 C14 3.006(16) no 2_657
H19 H17 3.03(3) no 2_657
H19 H18 2.60(3) no 2_657
H19 H24 2.88(3) no 1_455
H20 C21 3.359(17) no 2_757
H20 H18 3.05(3) no 2_657
H20 H23 3.42(3) no 1_455
H20 H23 2.97(3) no 2_757
H20 H24 3.56(3) no 1_455
H22 N3 3.428(18) no 1_655
H22 C14 3.345(19) no 1_655
H22 H18 2.58(3) no 1_655
H23 N3 2.67(2) no 1_655
H23 C7 3.507(19) no 1_655
H23 C8 3.52(2) no 1_655
H23 C14 3.60(2) no 1_655
H23 C15 3.59(2) no 1_655
H23 H12 2.68(3) no 1_655
H23 H18 2.92(3) no 1_655
H23 H20 3.42(3) no 1_655
H23 H20 2.97(3) no 2_757
H24 N3 3.48(2) no 2_757
H24 C11 3.427(19) no 2_757
H24 C12 3.396(19) no 2_757
H24 C13 3.115(19) no 2_757
H24 C14 2.86(2) no 2_757
H24 C15 2.87(2) no 2_757
H24 C16 3.167(19) no 2_757
H24 H9 3.59(3) no 1_655
H24 H12 3.44(3) no 1_655
H24 H18 3.28(3) no 2_757
H24 H19 2.88(3) no 1_655
H24 H20 3.56(3) no 1_655
H25 C11 3.14(2) no 2_757
H25 C12 3.40(2) no 2_757
H25 C16 3.57(3) no 2_757
H25 C42 3.33(2) no 1_556
H25 H4 3.53(3) no 2_767
H25 H15 3.20(3) no 2_757
H25 H27 3.50(3) no 2_767
H25 H40 3.08(3) no 1_556
H26 C42 3.379(18) no 1_556
H26 C43 2.925(18) no 1_556
H26 H4 2.85(3) no 2_767
H26 H17 3.07(3) no 2_657
H26 H27 3.20(3) no 2_767
H26 H33 3.11(3) no 2_667
H26 H40 3.39(3) no 1_556
H26 H41 2.57(3) no 1_556
H27 H25 3.50(3) no 2_767
H27 H26 3.20(3) no 2_767
H27 H31 3.16(3) no 2_666
H27 H32 3.32(3) no 1_655
H27 H33 3.43(3) no 1_655
H28 C31 3.282(15) no 2_666
H28 C32 3.243(15) no 1_655
H28 C32 3.197(15) no 2_666
H28 H31 3.19(3) no 2_666
H28 H32 2.46(3) no 1_655
H28 H32 3.01(3) no 2_666
H29 C32 3.513(15) no 2_666
H29 C33 3.567(15) no 2_666
H29 H16 2.76(3) no 2_656
H30 N5 3.500(16) no 2_666
H30 C11 3.538(17) no 2_656
H30 C12 3.320(17) no 2_656
H30 C35 3.440(16) no 2_666
H30 C41 3.599(16) no 1_455
H30 H15 3.05(3) no 2_656
H30 H16 2.56(3) no 2_656
H30 H38 3.49(3) no 1_455
H30 H39 3.40(3) no 1_455
H31 N6 3.505(16) no 1_455
H31 C27 3.431(16) no 2_666
H31 C28 3.384(16) no 2_666
H31 C40 3.301(16) no 1_455
H31 C41 3.495(16) no 1_455
H31 C45 3.097(16) no 1_455
H31 C46 2.999(16) no 1_455
H31 H27 3.16(3) no 2_666
H31 H28 3.19(3) no 2_666
H31 H32 3.54(3) no 2_566
H32 N6 3.228(17) no 1_455
H32 C27 3.291(18) no 1_455
H32 C32 3.098(18) no 2_566
H32 C38 3.319(17) no 1_455
H32 H27 3.32(3) no 1_455
H32 H28 2.46(3) no 1_455
H32 H28 3.01(3) no 2_666
H32 H31 3.54(3) no 2_566
H32 H32 2.23(3) no 2_566
H32 H36 3.20(3) no 1_455
H33 C13 3.380(18) no 1_565
H33 C44 3.504(19) no 2_666
H33 H7 3.39(3) no 2_667
H33 H16 3.28(3) no 1_565
H33 H17 2.53(3) no 1_565
H33 H26 3.11(3) no 2_667
H33 H27 3.43(3) no 1_455
H33 H36 3.03(3) no 1_455
H33 H42 3.05(3) no 2_666
H34 C5 3.495(17) no 2_667
H34 C6 3.392(18) no 2_667
H34 C12 3.020(18) no 1_565
H34 C13 2.982(18) no 1_565
H34 H7 3.36(3) no 2_667
H34 H8 3.13(3) no 2_667
H34 H9 2.56(3) no 2_667
H34 H16 2.67(3) no 1_565
H34 H17 2.62(3) no 1_565
H35 C4 3.477(15) no 2_767
H35 H3 3.29(2) no 2_767
H35 H6 2.81(3) no 2_767
H35 H7 2.93(2) no 2_767
H36 C5 3.251(16) no 2_767
H36 C32 3.225(16) no 1_655
H36 C33 3.141(16) no 1_655
H36 H6 3.47(3) no 2_767
H36 H7 2.34(3) no 2_767
H36 H8 3.49(3) no 2_767
H36 H32 3.20(3) no 1_655
H36 H33 3.03(3) no 1_655
H37 C4 3.174(17) no 2_767
H37 C5 3.097(17) no 2_767
H37 H6 2.46(3) no 2_767
H37 H7 2.95(3) no 2_767
H37 H8 2.74(3) no 2_767
H37 H11 3.58(3) no 1_655
H37 H12 3.42(3) no 1_655
H38 N3 2.547(19) no 1_655
H38 C7 3.586(18) no 1_655
H38 C8 2.899(18) no 1_655
H38 C9 3.513(19) no 1_655
H38 C14 3.441(19) no 1_655
H38 C15 2.828(19) no 1_655
H38 C16 3.431(19) no 1_655
H38 H11 3.47(3) no 1_655
H38 H18 3.59(3) no 1_655
H38 H30 3.49(3) no 1_655
H39 C11 3.369(18) no 1_655
H39 C11 3.292(18) no 2_756
H39 C15 3.406(17) no 1_655
H39 C16 3.218(18) no 1_655
H39 H14 3.05(3) no 2_756
H39 H15 2.32(3) no 2_756
H39 H30 3.40(3) no 1_655
H39 H41 3.40(3) no 2_756
H40 C10 3.03(2) no 2_756
H40 C11 3.554(19) no 2_756
H40 C16 3.59(2) no 2_756
H40 C23 3.37(2) no 1_554
H40 C24 3.52(2) no 1_554
H40 C43 3.54(2) no 2_756
H40 C44 3.48(2) no 2_756
H40 H14 2.42(3) no 2_756
H40 H15 3.02(3) no 2_756
H40 H25 3.08(3) no 1_554
H40 H26 3.39(3) no 1_554
H41 C12 3.417(17) no 2_656
H41 C13 2.773(17) no 2_656
H41 C14 3.250(17) no 2_656
H41 C24 3.180(17) no 1_554
H41 C41 3.421(17) no 2_756
H41 H17 2.55(3) no 2_656
H41 H18 3.40(3) no 2_656
H41 H26 2.57(3) no 1_554
H41 H39 3.40(3) no 2_756
H42 C12 2.885(17) no 2_656
H42 C13 3.185(17) no 2_656
H42 C33 3.393(17) no 2_666
H42 H16 2.46(3) no 2_656
H42 H17 3.00(3) no 2_656
H42 H33 3.05(3) no 2_666

loop_
_geom_torsion_atom_site_label_1
_geom_torsion_atom_site_label_2
_geom_torsion_atom_site_label_3
_geom_torsion_atom_site_label_4
_geom_torsion
_geom_torsion_publ_flag
C1 N1 C7 C8 157.38(10) no
C7 N1 C1 C2 -66.02(14) no
C7 N1 C1 C6 58.10(14) no
C1 N1 C17 C18 -71.93(14) no
C17 N1 C1 C2 165.17(10) no
C17 N1 C1 C6 -70.71(14) no
C7 N1 C17 C18 157.71(11) no
C17 N1 C7 C8 -73.24(14) no
C2 N2 C27 C28 -74.87(13) no
C27 N2 C2 C1 164.16(9) no
C27 N2 C2 C3 -70.35(13) no
C2 N2 C37 C38 158.40(11) no
C37 N2 C2 C1 -68.93(13) no
C37 N2 C2 C3 56.55(15) no
C27 N2 C37 C38 -75.17(15) no
C37 N2 C27 C28 158.30(11) no
C8 N3 C15 C14 178.05(11) no
C8 N3 C15 C16 -1.18(18) no
C15 N3 C8 C7 179.38(10) no
C15 N3 C8 C9 -0.22(19) no
C18 N4 C25 C24 178.15(11) no
C18 N4 C25 C26 -0.8(2) no
C25 N4 C18 C17 -179.61(11) no
C25 N4 C18 C19 0.50(19) no
C28 N5 C35 C34 178.67(11) no
C28 N5 C35 C36 -1.71(19) no
C35 N5 C28 C27 -179.58(10) no
C35 N5 C28 C29 -0.01(18) no
C38 N6 C45 C44 -177.11(12) no
C38 N6 C45 C46 1.6(2) no
C45 N6 C38 C37 177.40(11) no
C45 N6 C38 C39 -0.9(2) no
N1 C1 C2 N2 -39.52(14) no
N1 C1 C2 C3 -168.96(10) no
N1 C1 C6 C5 172.77(10) no
C2 C1 C6 C5 -60.47(13) no
C6 C1 C2 N2 -167.68(10) no
C6 C1 C2 C3 62.87(12) no
N2 C2 C3 C4 170.10(10) no
C1 C2 C3 C4 -61.70(14) no
C2 C3 C4 C5 55.65(15) no
C3 C4 C5 C6 -51.47(17) no
C4 C5 C6 C1 54.80(17) no
N1 C7 C8 N3 123.61(12) no
N1 C7 C8 C9 -56.77(16) no
N3 C8 C9 C10 2.1(2) no
C7 C8 C9 C10 -177.53(12) no
C8 C9 C10 C16 -2.4(2) no
C9 C10 C16 C11 -177.53(12) no
C9 C10 C16 C15 1.1(2) no
C12 C11 C16 C10 177.20(13) no
C12 C11 C16 C15 -1.4(2) no
C16 C11 C12 C13 1.1(3) no
C11 C12 C13 C14 0.4(3) no
C12 C13 C14 C15 -1.6(2) no
C13 C14 C15 N3 -177.98(12) no
C13 C14 C15 C16 1.3(2) no
N3 C15 C16 C10 0.74(19) no
N3 C15 C16 C11 179.46(11) no
C14 C15 C16 C10 -178.48(11) no
C14 C15 C16 C11 0.24(19) no
N1 C17 C18 N4 115.92(13) no
N1 C17 C18 C19 -64.19(15) no
N4 C18 C19 C20 0.4(2) no
C17 C18 C19 C20 -179.45(11) no
C18 C19 C20 C26 -1.1(3) no
C19 C20 C26 C21 -178.02(13) no
C19 C20 C26 C25 0.7(2) no
C22 C21 C26 C20 178.44(15) no
C22 C21 C26 C25 -0.3(3) no
C26 C21 C22 C23 0.1(3) no
C21 C22 C23 C24 0.3(3) no
C22 C23 C24 C25 -0.5(3) no
C23 C24 C25 N4 -178.67(16) no
C23 C24 C25 C26 0.4(3) no
N4 C25 C26 C20 0.2(2) no
N4 C25 C26 C21 179.04(12) no
C24 C25 C26 C20 -178.75(13) no
C24 C25 C26 C21 0.1(2) no
N2 C27 C28 N5 97.07(13) no
N2 C27 C28 C29 -82.52(14) no
N5 C28 C29 C30 1.4(2) no
C27 C28 C29 C30 -179.02(11) no
C28 C29 C30 C36 -1.1(2) no
C29 C30 C36 C31 179.32(12) no
C29 C30 C36 C35 -0.5(2) no
C32 C31 C36 C30 178.98(14) no
C32 C31 C36 C35 -1.2(3) no
C36 C31 C32 C33 -0.2(3) no
C31 C32 C33 C34 1.1(3) no
C32 C33 C34 C35 -0.5(3) no
C33 C34 C35 N5 178.74(14) no
C33 C34 C35 C36 -0.9(3) no
N5 C35 C36 C30 2.0(2) no
N5 C35 C36 C31 -177.87(11) no
C34 C35 C36 C30 -178.42(12) no
C34 C35 C36 C31 1.7(2) no
N2 C37 C38 N6 13.18(19) no
N2 C37 C38 C39 -168.39(11) no
N6 C38 C39 C40 -0.5(3) no
C37 C38 C39 C40 -178.91(12) no
C38 C39 C40 C46 1.3(3) no
C39 C40 C46 C41 177.89(13) no
C39 C40 C46 C45 -0.7(2) no
C42 C41 C46 C40 -177.14(14) no
C42 C41 C46 C45 1.4(3) no
C46 C41 C42 C43 -1.3(3) no
C41 C42 C43 C44 0.6(3) no
C42 C43 C44 C45 0.1(3) no
C43 C44 C45 N6 178.75(13) no
C43 C44 C45 C46 -0.0(3) no
N6 C45 C46 C40 -0.8(2) no
N6 C45 C46 C41 -179.43(12) no
C44 C45 C46 C40 177.91(12) no
C44 C45 C46 C41 -0.7(2) no
